data_7048806
loop_
_publ_author_name
'Cain, Amy N.'
'Carder Freeman, TaRynn N'
'Roewe, Kimberly D.'
'Cockriel, David L.'
'Hasley, Travis R.'
'Maples, Randall D.'
'Allbritton, Elisabeth M. A.'
'D'Huys, Thomas'
'van Loy, Tom'
'Burke, Benjamin P.'
'Prior, Timothy J.'
'Schols, Dominique'
'Archibald, Stephen J.'
'Hubin, Timothy J.'

_publ_section_title
;
 Acetate as a model for aspartate-based CXCR4 chemokine receptor binding
 of cobalt and nickel complexes of cross-bridged tetraazamacrocycles.
;
_journal_issue 8
_journal_name_full 'Dalton transactions (Cambridge, England : 2003)'
_journal_page_first 2785
_journal_page_last 2801
_journal_paper_doi 10.1039/c8dt04728f
_journal_volume 48
_journal_year 2019
_chemical_formula_moiety
;
C28 H43 N4 Ni O3, F6 P, C H4 O
;
_chemical_formula_sum 'C29 H47 F6 N4 Ni O4 P'
_chemical_formula_weight 719.38
_space_group_crystal_system triclinic
_space_group_IT_number 2
_space_group_name_Hall '-P 1'
_space_group_name_H-M_alt 'P -1'
_symmetry_space_group_name_Hall '-P 1'
_symmetry_space_group_name_H-M 'P -1'
_atom_sites_solution_hydrogens mixed
_audit_creation_method SHELXL-2016/6
_audit_update_record
;
2017-08-02 deposited with the CCDC.
2019-01-29 downloaded from the CCDC.
;
_cell_angle_alpha 98.981(10)
_cell_angle_beta 104.607(10)
_cell_angle_gamma 106.546(10)
_cell_formula_units_Z 2
_cell_length_a 10.2977(14)
_cell_length_b 10.4483(13)
_cell_length_c 16.902(2)
_cell_measurement_reflns_used 41346
_cell_measurement_temperature 150(2)
_cell_measurement_theta_max 31.99
_cell_measurement_theta_min 2.57
_cell_volume 1635.2(4)
_computing_cell_refinement 'X-AREA (Stoe & Cie, 2002)'
_computing_data_collection 'X-AREA (Stoe & Cie, 2002)'
_computing_data_reduction 'X-RED (Stoe & Cie, 2002)'
_computing_structure_refinement 'SHELXL-2016/6 (Sheldrick, 2016)'
_computing_structure_solution 'SHELXS97 (Sheldrick, 1997)'
_diffrn_ambient_temperature 150(2)
_diffrn_detector_area_resol_mean 6.67
_diffrn_measured_fraction_theta_full 0.998
_diffrn_measured_fraction_theta_max 0.998
_diffrn_measurement_device_type 'Stoe IPDS2'
_diffrn_measurement_method \w-scans
_diffrn_radiation_type MoK\a
_diffrn_radiation_wavelength 0.71073
_diffrn_reflns_av_R_equivalents 0.0481
_diffrn_reflns_av_unetI/netI 0.0441
_diffrn_reflns_Laue_measured_fraction_full 0.998
_diffrn_reflns_Laue_measured_fraction_max 0.998
_diffrn_reflns_limit_h_max 12
_diffrn_reflns_limit_h_min -12
_diffrn_reflns_limit_k_max 12
_diffrn_reflns_limit_k_min -11
_diffrn_reflns_limit_l_max 20
_diffrn_reflns_limit_l_min -20
_diffrn_reflns_number 18208
_diffrn_reflns_point_group_measured_fraction_full 0.998
_diffrn_reflns_point_group_measured_fraction_max 0.998
_diffrn_reflns_theta_full 25.000
_diffrn_reflns_theta_max 25.681
_diffrn_reflns_theta_min 2.569
_diffrn_source 'fine-focus sealed tube'
_exptl_absorpt_coefficient_mu 0.717
_exptl_absorpt_correction_T_max 0.852
_exptl_absorpt_correction_T_min 0.584
_exptl_absorpt_correction_type multi-scan
_exptl_absorpt_process_details
;
 R.H. Blessing, Acta Cryst. (1995), A51, 33-38
;
_exptl_crystal_colour purple
_exptl_crystal_density_diffrn 1.461
_exptl_crystal_description block
_exptl_crystal_F_000 756
_exptl_crystal_size_max 0.300
_exptl_crystal_size_mid 0.300
_exptl_crystal_size_min 0.300
_refine_diff_density_max 0.621
_refine_diff_density_min -0.710
_refine_diff_density_rms 0.069
_refine_ls_extinction_coef 0.0100(12)
_refine_ls_extinction_expression Fc^*^=kFc[1+0.001xFc^2^\l^3^/sin(2\q)]^-1/4^
_refine_ls_extinction_method 'SHELXL-2016/6 (Sheldrick 2016)'
_refine_ls_goodness_of_fit_ref 1.044
_refine_ls_hydrogen_treatment mixed
_refine_ls_matrix_type full
_refine_ls_number_parameters 418
_refine_ls_number_reflns 6200
_refine_ls_number_restraints 4
_refine_ls_restrained_S_all 1.044
_refine_ls_R_factor_all 0.0674
_refine_ls_R_factor_gt 0.0496
_refine_ls_shift/su_max 0.001
_refine_ls_shift/su_mean 0.000
_refine_ls_structure_factor_coef Fsqd
_refine_ls_weighting_details 'w=1/[\s^2^(Fo^2^)+(0.0611P)^2^+1.7658P] where P=(Fo^2^+2Fc^2^)/3'
_refine_ls_weighting_scheme calc
_refine_ls_wR_factor_gt 0.1242
_refine_ls_wR_factor_ref 0.1334
_reflns_Friedel_coverage 0.000
_reflns_number_gt 4781
_reflns_number_total 6200
_reflns_threshold_expression 'I > 2\s(I)'
_cod_data_source_file c8dt04728f2.cif
_cod_data_source_block Ni1OAc
_cod_depositor_comments 'Adding full bibliography for 7048799--7048808.cif.'
_cod_database_code 7048806
_shelx_shelxl_version_number 2016/6
_shelx_space_group_comment
;
The symmetry employed for this shelxl refinement is uniquely defined
by the following loop, which should always be used as a source of
symmetry information in preference to the above space-group names.
They are only intended as comments.
;
_shelx_estimated_absorpt_t_min 0.814
_shelx_estimated_absorpt_t_max 0.814

loop_
_space_group_symop_operation_xyz
'x, y, z'
'-x, -y, -z'

loop_
_atom_site_label
_atom_site_type_symbol
_atom_site_fract_x
_atom_site_fract_y
_atom_site_fract_z
_atom_site_U_iso_or_equiv
_atom_site_adp_type
_atom_site_occupancy
_atom_site_site_symmetry_order
_atom_site_calc_flag
_atom_site_refinement_flags_posn
_atom_site_refinement_flags_adp
Ni1 Ni 0.50123(5) 0.62198(4) 0.73678(3) 0.03100(15) Uani 1 1 d . .
C1 C 0.4565(4) 0.5532(4) 0.8858(2) 0.0372(8) Uani 1 1 d . .
H1A H 0.407832 0.454200 0.857311 0.045 Uiso 1 1 calc R U
H1B H 0.433136 0.570669 0.938911 0.045 Uiso 1 1 calc R U
C2 C 0.6166(4) 0.5872(3) 0.9061(2) 0.0352(7) Uani 1 1 d . .
H2A H 0.666207 0.684740 0.937606 0.042 Uiso 1 1 calc R U
H2B H 0.648677 0.528713 0.941990 0.042 Uiso 1 1 calc R U
C3 C 0.8043(4) 0.6435(3) 0.8384(2) 0.0366(7) Uani 1 1 d . .
H3A H 0.824101 0.619755 0.784640 0.044 Uiso 1 1 calc R U
H3B H 0.866351 0.613537 0.881139 0.044 Uiso 1 1 calc R U
C4 C 0.8468(4) 0.7993(4) 0.8656(2) 0.0406(8) Uani 1 1 d . .
H4A H 0.829113 0.822757 0.920023 0.049 Uiso 1 1 calc R U
H4B H 0.950884 0.839346 0.876082 0.049 Uiso 1 1 calc R U
C5 C 0.7736(4) 0.8697(4) 0.8057(2) 0.0392(8) Uani 1 1 d . .
H5A H 0.818495 0.970614 0.828754 0.047 Uiso 1 1 calc R U
H5B H 0.790871 0.846904 0.751019 0.047 Uiso 1 1 calc R U
C6 C 0.5627(4) 0.9026(4) 0.7253(2) 0.0410(8) Uani 1 1 d . .
H6A H 0.603043 0.889086 0.678585 0.049 Uiso 1 1 calc R U
H6B H 0.594848 1.002697 0.750895 0.049 Uiso 1 1 calc R U
C7 C 0.4017(4) 0.8468(3) 0.6908(2) 0.0399(8) Uani 1 1 d . .
H7A H 0.360853 0.865434 0.736678 0.048 Uiso 1 1 calc R U
H7B H 0.368607 0.893581 0.647099 0.048 Uiso 1 1 calc R U
C8 C 0.2024(4) 0.6295(4) 0.6504(2) 0.0399(8) Uani 1 1 d . .
H8A H 0.172633 0.530732 0.621885 0.048 Uiso 1 1 calc R U
H8B H 0.141792 0.670260 0.614533 0.048 Uiso 1 1 calc R U
C9 C 0.1715(4) 0.6391(4) 0.7332(2) 0.0440(9) Uani 1 1 d . .
H9A H 0.067274 0.595760 0.720538 0.053 Uiso 1 1 calc R U
H9B H 0.196276 0.737875 0.759757 0.053 Uiso 1 1 calc R U
C10 C 0.2446(4) 0.5759(4) 0.7988(2) 0.0412(8) Uani 1 1 d . .
H10A H 0.207910 0.585776 0.847332 0.049 Uiso 1 1 calc R U
H10B H 0.217787 0.476106 0.773872 0.049 Uiso 1 1 calc R U
C11 C 0.4481(4) 0.7831(4) 0.8772(2) 0.0391(8) Uani 1 1 d . .
H11A H 0.460095 0.786542 0.937595 0.047 Uiso 1 1 calc R U
H11B H 0.370863 0.819912 0.856215 0.047 Uiso 1 1 calc R U
C12 C 0.5865(4) 0.8767(3) 0.8698(2) 0.0393(8) Uani 1 1 d . .
H12A H 0.582284 0.970907 0.874227 0.047 Uiso 1 1 calc R U
H12B H 0.666944 0.880883 0.918019 0.047 Uiso 1 1 calc R U
C13 C 0.6296(4) 0.4133(3) 0.7951(2) 0.0369(8) Uani 1 1 d . .
H13A H 0.635816 0.398318 0.737075 0.044 Uiso 1 1 calc R U
H13B H 0.531322 0.359529 0.791726 0.044 Uiso 1 1 calc R U
C14 C 0.7316(4) 0.3557(3) 0.8472(2) 0.0359(7) Uani 1 1 d . .
C15 C 0.8550(4) 0.3531(4) 0.8287(3) 0.0487(9) Uani 1 1 d . .
H15 H 0.876098 0.388864 0.783363 0.058 Uiso 1 1 calc R U
C16 C 0.9478(5) 0.2991(4) 0.8755(3) 0.0565(11) Uani 1 1 d . .
H16 H 1.032123 0.298694 0.862295 0.068 Uiso 1 1 calc R U
C17 C 0.9178(5) 0.2463(4) 0.9408(3) 0.0522(10) Uani 1 1 d . .
H17 H 0.981960 0.210532 0.973527 0.063 Uiso 1 1 calc R U
C18 C 0.7942(5) 0.2453(4) 0.9588(2) 0.0474(9) Uani 1 1 d . .
H18 H 0.773138 0.207818 1.003683 0.057 Uiso 1 1 calc R U
C19 C 0.7006(4) 0.2983(4) 0.9121(2) 0.0405(8) Uani 1 1 d . .
H19 H 0.614964 0.295610 0.924452 0.049 Uiso 1 1 calc R U
C20 C 0.3624(4) 0.6670(4) 0.5652(2) 0.0390(8) Uani 1 1 d . .
H20A H 0.464055 0.704734 0.568890 0.047 Uiso 1 1 calc R U
H20B H 0.331164 0.565852 0.543628 0.047 Uiso 1 1 calc R U
C21 C 0.2779(4) 0.7228(4) 0.5009(2) 0.0396(8) Uani 1 1 d . .
C22 C 0.3412(5) 0.8498(5) 0.4878(3) 0.0582(11) Uani 1 1 d . .
H22 H 0.437806 0.900907 0.519637 0.070 Uiso 1 1 calc R U
C23 C 0.2677(5) 0.9048(5) 0.4294(3) 0.0630(12) Uani 1 1 d . .
H23 H 0.312753 0.993913 0.423174 0.076 Uiso 1 1 calc R U
C24 C 0.1310(4) 0.8308(4) 0.3813(3) 0.0520(10) Uani 1 1 d . .
H24 H 0.081330 0.866516 0.339749 0.062 Uiso 1 1 calc R U
C25 C 0.0655(5) 0.7053(4) 0.3928(3) 0.0539(10) Uani 1 1 d . .
H25 H -0.030777 0.654344 0.360139 0.065 Uiso 1 1 calc R U
C26 C 0.1390(4) 0.6516(4) 0.4523(2) 0.0484(9) Uani 1 1 d . .
H26 H 0.092051 0.563716 0.459525 0.058 Uiso 1 1 calc R U
C27 C 0.3488(4) 0.3297(3) 0.6241(2) 0.0357(7) Uani 1 1 d . .
C28 C 0.2612(5) 0.1851(4) 0.6188(3) 0.0544(11) Uani 1 1 d . .
H28A H 0.257869 0.123557 0.567639 0.082 Uiso 1 1 calc R U
H28B H 0.304391 0.156133 0.668415 0.082 Uiso 1 1 calc R U
H28C H 0.164170 0.180959 0.616848 0.082 Uiso 1 1 calc R U
C29 C 0.1013(5) 0.2027(6) 0.3996(3) 0.0717(14) Uani 1 1 d . .
H29A H 0.062687 0.133583 0.428459 0.108 Uiso 1 1 calc R U
H29B H 0.047431 0.172119 0.339352 0.108 Uiso 1 1 calc R U
H29C H 0.093102 0.290656 0.423561 0.108 Uiso 1 1 calc R U
N4 N 0.3521(3) 0.6964(3) 0.65368(18) 0.0367(6) Uani 1 1 d . .
N3 N 0.6168(3) 0.8324(3) 0.78991(17) 0.0354(6) Uani 1 1 d . .
N1 N 0.4033(3) 0.6372(3) 0.83040(18) 0.0352(6) Uani 1 1 d . .
N2 N 0.6530(3) 0.5629(3) 0.82650(17) 0.0333(6) Uani 1 1 d . .
O1 O 0.3638(2) 0.4217(2) 0.68606(14) 0.0354(5) Uani 1 1 d . .
O2 O 0.4050(3) 0.3512(3) 0.56682(15) 0.0446(6) Uani 1 1 d . .
O3 O 0.6138(3) 0.5861(3) 0.65406(14) 0.0371(6) Uani 1 1 d D .
O4 O 0.2484(3) 0.2198(3) 0.41070(15) 0.0442(6) Uani 1 1 d D .
P1 P 0.24899(11) 1.09507(10) 0.86067(6) 0.0406(2) Uani 1 1 d . .
F1 F 0.1512(3) 0.9461(3) 0.8083(2) 0.1057(13) Uani 1 1 d . .
F2 F 0.3516(3) 1.0927(3) 0.80402(15) 0.0612(7) Uani 1 1 d . .
F3 F 0.3421(3) 1.0342(3) 0.92404(17) 0.0773(8) Uani 1 1 d . .
F4 F 0.3524(3) 1.2447(3) 0.91532(18) 0.0707(8) Uani 1 1 d . .
F5 F 0.1510(3) 1.0994(3) 0.91900(16) 0.0622(7) Uani 1 1 d . .
F6 F 0.1646(4) 1.1622(5) 0.79920(18) 0.1075(14) Uani 1 1 d . .
H3C H 0.561(8) 0.515(6) 0.623(4) 0.161 Uiso 1 1 d D U
H3D H 0.652(8) 0.635(7) 0.629(4) 0.161 Uiso 1 1 d D U
H4C H 0.295(7) 0.251(7) 0.4620(17) 0.129 Uiso 1 1 d D U

loop_
_atom_site_aniso_label
_atom_site_aniso_U_11
_atom_site_aniso_U_22
_atom_site_aniso_U_33
_atom_site_aniso_U_23
_atom_site_aniso_U_13
_atom_site_aniso_U_12
Ni1 0.0387(3) 0.0274(2) 0.0276(2) 0.00856(16) 0.00921(17) 0.01247(17)
C1 0.046(2) 0.0359(17) 0.0324(17) 0.0115(14) 0.0132(15) 0.0159(15)
C2 0.048(2) 0.0324(16) 0.0281(16) 0.0113(13) 0.0116(14) 0.0169(15)
C3 0.0384(18) 0.0377(18) 0.0341(18) 0.0103(14) 0.0092(14) 0.0146(15)
C4 0.0400(19) 0.0376(18) 0.0384(19) 0.0091(15) 0.0059(15) 0.0102(15)
C5 0.0418(19) 0.0319(17) 0.0384(19) 0.0091(14) 0.0090(15) 0.0072(15)
C6 0.049(2) 0.0311(17) 0.0402(19) 0.0134(15) 0.0087(16) 0.0113(15)
C7 0.052(2) 0.0311(17) 0.0399(19) 0.0140(14) 0.0120(16) 0.0183(16)
C8 0.0387(19) 0.0424(19) 0.0414(19) 0.0158(16) 0.0109(15) 0.0163(16)
C9 0.0401(19) 0.047(2) 0.048(2) 0.0143(17) 0.0133(16) 0.0188(17)
C10 0.042(2) 0.0432(19) 0.042(2) 0.0125(16) 0.0172(16) 0.0164(16)
C11 0.053(2) 0.0358(18) 0.0313(17) 0.0064(14) 0.0142(15) 0.0190(16)
C12 0.054(2) 0.0289(16) 0.0342(18) 0.0043(14) 0.0126(16) 0.0150(15)
C13 0.048(2) 0.0298(16) 0.0347(18) 0.0071(14) 0.0111(15) 0.0170(15)
C14 0.0421(19) 0.0331(17) 0.0337(17) 0.0062(14) 0.0100(14) 0.0175(15)
C15 0.059(2) 0.049(2) 0.054(2) 0.0191(18) 0.0271(19) 0.0298(19)
C16 0.053(2) 0.054(2) 0.072(3) 0.014(2) 0.021(2) 0.032(2)
C17 0.060(3) 0.046(2) 0.046(2) 0.0049(18) -0.0007(19) 0.030(2)
C18 0.067(3) 0.0391(19) 0.0380(19) 0.0110(16) 0.0103(18) 0.0260(19)
C19 0.048(2) 0.0348(18) 0.0395(19) 0.0098(15) 0.0113(16) 0.0170(16)
C20 0.047(2) 0.0393(18) 0.0339(18) 0.0127(15) 0.0117(15) 0.0186(16)
C21 0.046(2) 0.0390(18) 0.0353(18) 0.0140(15) 0.0099(15) 0.0171(16)
C22 0.049(2) 0.058(2) 0.057(3) 0.032(2) 0.0021(19) 0.0060(19)
C23 0.065(3) 0.055(3) 0.060(3) 0.034(2) 0.007(2) 0.009(2)
C24 0.055(2) 0.055(2) 0.045(2) 0.0262(19) 0.0055(18) 0.019(2)
C25 0.051(2) 0.052(2) 0.046(2) 0.0173(18) -0.0013(18) 0.0097(19)
C26 0.055(2) 0.0369(19) 0.043(2) 0.0140(16) 0.0030(17) 0.0075(17)
C27 0.0413(19) 0.0339(17) 0.0308(17) 0.0124(14) 0.0070(14) 0.0128(15)
C28 0.078(3) 0.0336(19) 0.044(2) 0.0083(16) 0.019(2) 0.0090(19)
C29 0.054(3) 0.094(4) 0.064(3) 0.015(3) 0.017(2) 0.025(3)
N4 0.0420(16) 0.0335(15) 0.0359(15) 0.0120(12) 0.0106(13) 0.0142(13)
N3 0.0434(16) 0.0316(14) 0.0320(14) 0.0115(11) 0.0107(12) 0.0131(12)
N1 0.0393(15) 0.0315(14) 0.0354(15) 0.0104(12) 0.0110(12) 0.0123(12)
N2 0.0412(15) 0.0299(14) 0.0289(14) 0.0071(11) 0.0086(12) 0.0143(12)
O1 0.0424(13) 0.0306(12) 0.0304(12) 0.0061(10) 0.0093(10) 0.0106(10)
O2 0.0541(15) 0.0395(13) 0.0338(13) 0.0047(11) 0.0145(12) 0.0080(12)
O3 0.0445(14) 0.0373(13) 0.0299(12) 0.0096(10) 0.0098(10) 0.0151(11)
O4 0.0503(15) 0.0450(14) 0.0343(13) 0.0107(11) 0.0126(11) 0.0116(12)
P1 0.0481(5) 0.0410(5) 0.0354(5) 0.0064(4) 0.0136(4) 0.0203(4)
F1 0.079(2) 0.081(2) 0.112(3) -0.0418(19) 0.0395(19) -0.0142(17)
F2 0.0763(17) 0.0770(17) 0.0503(13) 0.0164(12) 0.0341(12) 0.0431(14)
F3 0.115(2) 0.090(2) 0.0595(16) 0.0313(15) 0.0326(16) 0.0726(19)
F4 0.0848(19) 0.0465(14) 0.0765(18) 0.0000(12) 0.0399(15) 0.0110(13)
F5 0.0616(15) 0.0668(16) 0.0649(16) 0.0086(13) 0.0360(13) 0.0215(13)
F6 0.139(3) 0.188(4) 0.0572(17) 0.048(2) 0.0379(19) 0.132(3)

loop_
_atom_type_symbol
_atom_type_description
_atom_type_scat_dispersion_real
_atom_type_scat_dispersion_imag
_atom_type_scat_source
Ni Ni 0.3393 1.1124 'International Tables Vol C Tables 4.2.6.8 and 6.1.1.4'
C C 0.0033 0.0016 'International Tables Vol C Tables 4.2.6.8 and 6.1.1.4'
H H 0.0000 0.0000 'International Tables Vol C Tables 4.2.6.8 and 6.1.1.4'
N N 0.0061 0.0033 'International Tables Vol C Tables 4.2.6.8 and 6.1.1.4'
O O 0.0106 0.0060 'International Tables Vol C Tables 4.2.6.8 and 6.1.1.4'
P P 0.1023 0.0942 'International Tables Vol C Tables 4.2.6.8 and 6.1.1.4'
F F 0.0171 0.0103 'International Tables Vol C Tables 4.2.6.8 and 6.1.1.4'

loop_
_geom_angle_atom_site_label_1
_geom_angle_atom_site_label_2
_geom_angle_atom_site_label_3
_geom_angle
O1 Ni1 O3 88.29(10)
O1 Ni1 N1 88.86(10)
O3 Ni1 N1 170.46(10)
O1 Ni1 N3 172.25(11)
O3 Ni1 N3 98.02(11)
N1 Ni1 N3 85.61(11)
O1 Ni1 N2 93.12(10)
O3 Ni1 N2 85.51(10)
N1 Ni1 N2 85.56(11)
N3 Ni1 N2 91.85(11)
O1 Ni1 N4 90.50(10)
O3 Ni1 N4 97.15(10)
N1 Ni1 N4 91.97(11)
N3 Ni1 N4 84.29(11)
N2 Ni1 N4 175.58(10)
N1 C1 C2 111.5(3)
N1 C1 H1A 109.3
C2 C1 H1A 109.3
N1 C1 H1B 109.3
C2 C1 H1B 109.3
H1A C1 H1B 108.0
N2 C2 C1 109.7(3)
N2 C2 H2A 109.7
C1 C2 H2A 109.7
N2 C2 H2B 109.7
C1 C2 H2B 109.7
H2A C2 H2B 108.2
N2 C3 C4 116.3(3)
N2 C3 H3A 108.2
C4 C3 H3A 108.2
N2 C3 H3B 108.2
C4 C3 H3B 108.2
H3A C3 H3B 107.4
C5 C4 C3 117.5(3)
C5 C4 H4A 107.9
C3 C4 H4A 107.9
C5 C4 H4B 107.9
C3 C4 H4B 107.9
H4A C4 H4B 107.2
N3 C5 C4 115.2(3)
N3 C5 H5A 108.5
C4 C5 H5A 108.5
N3 C5 H5B 108.5
C4 C5 H5B 108.5
H5A C5 H5B 107.5
N3 C6 C7 111.3(3)
N3 C6 H6A 109.4
C7 C6 H6A 109.4
N3 C6 H6B 109.4
C7 C6 H6B 109.4
H6A C6 H6B 108.0
N4 C7 C6 109.9(3)
N4 C7 H7A 109.7
C6 C7 H7A 109.7
N4 C7 H7B 109.7
C6 C7 H7B 109.7
H7A C7 H7B 108.2
N4 C8 C9 117.1(3)
N4 C8 H8A 108.0
C9 C8 H8A 108.0
N4 C8 H8B 108.0
C9 C8 H8B 108.0
H8A C8 H8B 107.3
C8 C9 C10 119.0(3)
C8 C9 H9A 107.6
C10 C9 H9A 107.6
C8 C9 H9B 107.6
C10 C9 H9B 107.6
H9A C9 H9B 107.0
N1 C10 C9 114.9(3)
N1 C10 H10A 108.5
C9 C10 H10A 108.5
N1 C10 H10B 108.5
C9 C10 H10B 108.5
H10A C10 H10B 107.5
N1 C11 C12 114.5(3)
N1 C11 H11A 108.6
C12 C11 H11A 108.6
N1 C11 H11B 108.6
C12 C11 H11B 108.6
H11A C11 H11B 107.6
N3 C12 C11 114.7(3)
N3 C12 H12A 108.6
C11 C12 H12A 108.6
N3 C12 H12B 108.6
C11 C12 H12B 108.6
H12A C12 H12B 107.6
N2 C13 C14 116.3(3)
N2 C13 H13A 108.2
C14 C13 H13A 108.2
N2 C13 H13B 108.2
C14 C13 H13B 108.2
H13A C13 H13B 107.4
C15 C14 C19 118.3(3)
C15 C14 C13 120.8(3)
C19 C14 C13 120.8(3)
C16 C15 C14 121.1(4)
C16 C15 H15 119.5
C14 C15 H15 119.5
C17 C16 C15 119.9(4)
C17 C16 H16 120.0
C15 C16 H16 120.0
C16 C17 C18 119.8(4)
C16 C17 H17 120.1
C18 C17 H17 120.1
C17 C18 C19 120.6(4)
C17 C18 H18 119.7
C19 C18 H18 119.7
C18 C19 C14 120.2(4)
C18 C19 H19 119.9
C14 C19 H19 119.9
C21 C20 N4 117.2(3)
C21 C20 H20A 108.0
N4 C20 H20A 108.0
C21 C20 H20B 108.0
N4 C20 H20B 108.0
H20A C20 H20B 107.2
C26 C21 C22 117.0(3)
C26 C21 C20 123.0(3)
C22 C21 C20 120.0(3)
C21 C22 C23 121.9(4)
C21 C22 H22 119.1
C23 C22 H22 119.1
C24 C23 C22 119.8(4)
C24 C23 H23 120.1
C22 C23 H23 120.1
C23 C24 C25 119.7(4)
C23 C24 H24 120.1
C25 C24 H24 120.1
C24 C25 C26 120.2(4)
C24 C25 H25 119.9
C26 C25 H25 119.9
C21 C26 C25 121.4(4)
C21 C26 H26 119.3
C25 C26 H26 119.3
O1 C27 O2 123.9(3)
O1 C27 C28 117.7(3)
O2 C27 C28 118.4(3)
C27 C28 H28A 109.5
C27 C28 H28B 109.5
H28A C28 H28B 109.5
C27 C28 H28C 109.5
H28A C28 H28C 109.5
H28B C28 H28C 109.5
O4 C29 H29A 109.5
O4 C29 H29B 109.5
H29A C29 H29B 109.5
O4 C29 H29C 109.5
H29A C29 H29C 109.5
H29B C29 H29C 109.5
C7 N4 C8 111.2(3)
C7 N4 C20 110.8(3)
C8 N4 C20 108.8(3)
C7 N4 Ni1 104.6(2)
C8 N4 Ni1 111.9(2)
C20 N4 Ni1 109.5(2)
C6 N3 C5 107.3(3)
C6 N3 C12 110.9(3)
C5 N3 C12 110.2(3)
C6 N3 Ni1 104.8(2)
C5 N3 Ni1 114.2(2)
C12 N3 Ni1 109.3(2)
C11 N1 C1 111.2(3)
C11 N1 C10 110.3(3)
C1 N1 C10 107.4(3)
C11 N1 Ni1 110.1(2)
C1 N1 Ni1 103.5(2)
C10 N1 Ni1 114.2(2)
C2 N2 C3 111.6(3)
C2 N2 C13 110.7(3)
C3 N2 C13 108.5(3)
C2 N2 Ni1 104.26(19)
C3 N2 Ni1 112.9(2)
C13 N2 Ni1 108.9(2)
C27 O1 Ni1 133.3(2)
Ni1 O3 H3C 101(6)
Ni1 O3 H3D 130(6)
H3C O3 H3D 111(4)
C29 O4 H4C 109(5)
F6 P1 F1 92.2(2)
F6 P1 F5 91.21(16)
F1 P1 F5 92.09(16)
F6 P1 F3 176.8(2)
F1 P1 F3 90.5(2)
F5 P1 F3 90.26(15)
F6 P1 F4 89.6(2)
F1 P1 F4 178.1(2)
F5 P1 F4 88.52(14)
F3 P1 F4 87.69(17)
F6 P1 F2 89.76(16)
F1 P1 F2 89.09(16)
F5 P1 F2 178.44(15)
F3 P1 F2 88.71(15)
F4 P1 F2 90.27(15)

loop_
_geom_bond_atom_site_label_1
_geom_bond_atom_site_label_2
_geom_bond_distance
Ni1 O1 2.063(2)
Ni1 O3 2.083(3)
Ni1 N1 2.089(3)
Ni1 N3 2.100(3)
Ni1 N2 2.184(3)
Ni1 N4 2.206(3)
C1 N1 1.490(4)
C1 C2 1.518(5)
C1 H1A 0.9900
C1 H1B 0.9900
C2 N2 1.489(4)
C2 H2A 0.9900
C2 H2B 0.9900
C3 N2 1.490(4)
C3 C4 1.521(5)
C3 H3A 0.9900
C3 H3B 0.9900
C4 C5 1.516(5)
C4 H4A 0.9900
C4 H4B 0.9900
C5 N3 1.491(5)
C5 H5A 0.9900
C5 H5B 0.9900
C6 N3 1.488(4)
C6 C7 1.512(5)
C6 H6A 0.9900
C6 H6B 0.9900
C7 N4 1.483(4)
C7 H7A 0.9900
C7 H7B 0.9900
C8 N4 1.483(5)
C8 C9 1.507(5)
C8 H8A 0.9900
C8 H8B 0.9900
C9 C10 1.523(5)
C9 H9A 0.9900
C9 H9B 0.9900
C10 N1 1.490(5)
C10 H10A 0.9900
C10 H10B 0.9900
C11 N1 1.484(4)
C11 C12 1.529(5)
C11 H11A 0.9900
C11 H11B 0.9900
C12 N3 1.494(4)
C12 H12A 0.9900
C12 H12B 0.9900
C13 N2 1.498(4)
C13 C14 1.516(5)
C13 H13A 0.9900
C13 H13B 0.9900
C14 C15 1.389(5)
C14 C19 1.393(5)
C15 C16 1.386(6)
C15 H15 0.9500
C16 C17 1.374(7)
C16 H16 0.9500
C17 C18 1.378(6)
C17 H17 0.9500
C18 C19 1.385(5)
C18 H18 0.9500
C19 H19 0.9500
C20 C21 1.513(5)
C20 N4 1.516(4)
C20 H20A 0.9900
C20 H20B 0.9900
C21 C26 1.373(5)
C21 C22 1.380(5)
C22 C23 1.387(6)
C22 H22 0.9500
C23 C24 1.359(6)
C23 H23 0.9500
C24 C25 1.362(6)
C24 H24 0.9500
C25 C26 1.391(5)
C25 H25 0.9500
C26 H26 0.9500
C27 O1 1.251(4)
C27 O2 1.264(4)
C27 C28 1.498(5)
C28 H28A 0.9800
C28 H28B 0.9800
C28 H28C 0.9800
C29 O4 1.433(5)
C29 H29A 0.9800
C29 H29B 0.9800
C29 H29C 0.9800
O3 H3C 0.79(5)
O3 H3D 0.79(5)
O4 H4C 0.84(2)
P1 F6 1.564(3)
P1 F1 1.565(3)
P1 F5 1.583(2)
P1 F3 1.585(3)
P1 F4 1.593(3)
P1 F2 1.598(2)

loop_
_geom_torsion_atom_site_label_1
_geom_torsion_atom_site_label_2
_geom_torsion_atom_site_label_3
_geom_torsion_atom_site_label_4
_geom_torsion
N1 C1 C2 N2 -58.3(3)
N2 C3 C4 C5 -62.8(4)
C3 C4 C5 N3 63.9(4)
N3 C6 C7 N4 -58.0(4)
N4 C8 C9 C10 -61.4(5)
C8 C9 C10 N1 62.0(4)
N1 C11 C12 N3 28.2(4)
N2 C13 C14 C15 -92.4(4)
N2 C13 C14 C19 90.6(4)
C19 C14 C15 C16 -2.2(6)
C13 C14 C15 C16 -179.2(4)
C14 C15 C16 C17 0.5(6)
C15 C16 C17 C18 1.0(6)
C16 C17 C18 C19 -0.6(6)
C17 C18 C19 C14 -1.1(5)
C15 C14 C19 C18 2.5(5)
C13 C14 C19 C18 179.5(3)
N4 C20 C21 C26 -88.3(4)
N4 C20 C21 C22 92.9(5)
C26 C21 C22 C23 1.1(7)
C20 C21 C22 C23 -180.0(4)
C21 C22 C23 C24 -2.3(8)
C22 C23 C24 C25 2.4(7)
C23 C24 C25 C26 -1.4(7)
C22 C21 C26 C25 -0.1(6)
C20 C21 C26 C25 -179.0(4)
C24 C25 C26 C21 0.3(7)
C6 C7 N4 C8 157.5(3)
C6 C7 N4 C20 -81.4(3)
C6 C7 N4 Ni1 36.4(3)
C9 C8 N4 C7 -61.5(4)
C9 C8 N4 C20 176.3(3)
C9 C8 N4 Ni1 55.2(4)
C21 C20 N4 C7 -59.5(4)
C21 C20 N4 C8 63.0(4)
C21 C20 N4 Ni1 -174.4(2)
C7 C6 N3 C5 167.3(3)
C7 C6 N3 C12 -72.2(4)
C7 C6 N3 Ni1 45.6(3)
C4 C5 N3 C6 -175.8(3)
C4 C5 N3 C12 63.3(4)
C4 C5 N3 Ni1 -60.2(3)
C11 C12 N3 C6 94.0(3)
C11 C12 N3 C5 -147.3(3)
C11 C12 N3 Ni1 -21.0(3)
C12 C11 N1 C1 93.8(3)
C12 C11 N1 C10 -147.2(3)
C12 C11 N1 Ni1 -20.3(4)
C2 C1 N1 C11 -71.6(3)
C2 C1 N1 C10 167.7(3)
C2 C1 N1 Ni1 46.6(3)
C9 C10 N1 C11 65.0(4)
C9 C10 N1 C1 -173.7(3)
C9 C10 N1 Ni1 -59.6(3)
C1 C2 N2 C3 157.5(3)
C1 C2 N2 C13 -81.6(3)
C1 C2 N2 Ni1 35.3(3)
C4 C3 N2 C2 -61.0(4)
C4 C3 N2 C13 176.7(3)
C4 C3 N2 Ni1 56.0(3)
C14 C13 N2 C2 -69.3(4)
C14 C13 N2 C3 53.5(4)
C14 C13 N2 Ni1 176.7(2)
O2 C27 O1 Ni1 -13.5(5)
C28 C27 O1 Ni1 165.1(3)
